data_1010720
_chemical_name_systematic 'Rhenium arsenide (1/2)'
_chemical_formula_structural 'Re As2'
_chemical_formula_sum 'As2 Re'
_publ_section_title
;
Ueber die Verwandtschaft von Rhenium zu Arsen
;

loop_
_publ_author_name
'Wiechmann, F'
'Heimburg, M'
'Biltz, W'

_journal_name_full
;
Zeitschrift fuer Anorganische und Allgemeine Chemie
;
_journal_coden_ASTM ZAACAB
_journal_volume 240
_journal_year 1939
_journal_page_first 129
_journal_page_last 138

loop_
_atom_site_label
_atom_site_fract_x
_atom_site_fract_y
_atom_site_fract_z
? ? ? ?

_cod_database_code 1010720
_journal_paper_doi 10.1002/zaac.19392400203
